data_4132655
loop_
_publ_author_name
'Chen, Jiawei'
'Yassin, Nadine'
'Gunasekara, Thilina'
'Norton, Jack R.'
'Rauch, Michael'

_publ_section_title
;
 Insertion of Isonitriles into the M-C Bonds of Group 4 Dialkyl Complexes.
;
_journal_issue 28
_journal_name_full 'Journal of the American Chemical Society'
_journal_page_first 8980
_journal_page_last 8989
_journal_paper_doi 10.1021/jacs.8b05377
_journal_volume 140
_journal_year 2018
_chemical_formula_sum 'C31 H51 N3 Si Ti'
_chemical_formula_weight 541.73
_space_group_crystal_system monoclinic
_space_group_IT_number 14
_space_group_name_Hall '-P 2yn'
_space_group_name_H-M_alt 'P 1 21/n 1'
_atom_sites_solution_hydrogens geom
_audit_creation_method SHELXL-2014/7
_cell_angle_alpha 90
_cell_angle_beta 108.879(2)
_cell_angle_gamma 90
_cell_formula_units_Z 4
_cell_length_a 16.280(2)
_cell_length_b 10.6344(14)
_cell_length_c 18.997(3)
_cell_measurement_reflns_used 9833
_cell_measurement_temperature 230(2)
_cell_measurement_theta_max 30.26
_cell_measurement_theta_min 2.33
_cell_volume 3112.0(7)
_computing_cell_refinement 'Bruker SAINT'
_computing_data_collection 'Bruker APEX2'
_computing_data_reduction 'Bruker SAINT'
_computing_molecular_graphics 'Bruker SHELXTL'
_computing_publication_material 'Bruker SHELXTL'
_computing_structure_refinement 'SHELXL-2014/7 (Sheldrick, 2014)'
_computing_structure_solution 'SHELXS-97 (Sheldrick 2008)'
_diffrn_ambient_temperature 230(2)
_diffrn_measured_fraction_theta_full 1.000
_diffrn_measured_fraction_theta_max 0.999
_diffrn_measurement_device_type 'Bruker APEX-II CCD'
_diffrn_measurement_method '\f and \w scans'
_diffrn_radiation_type MoK\a
_diffrn_radiation_wavelength 0.71073
_diffrn_reflns_av_R_equivalents 0.0603
_diffrn_reflns_av_unetI/netI 0.0435
_diffrn_reflns_Laue_measured_fraction_full 1.000
_diffrn_reflns_Laue_measured_fraction_max 0.999
_diffrn_reflns_limit_h_max 23
_diffrn_reflns_limit_h_min -23
_diffrn_reflns_limit_k_max 15
_diffrn_reflns_limit_k_min -15
_diffrn_reflns_limit_l_max 27
_diffrn_reflns_limit_l_min -27
_diffrn_reflns_number 50241
_diffrn_reflns_point_group_measured_fraction_full 1.000
_diffrn_reflns_point_group_measured_fraction_max 0.999
_diffrn_reflns_theta_full 25.000
_diffrn_reflns_theta_max 30.564
_diffrn_reflns_theta_min 1.436
_exptl_absorpt_coefficient_mu 0.336
_exptl_absorpt_correction_T_max 0.7461
_exptl_absorpt_correction_T_min 0.6856
_exptl_absorpt_correction_type empirical
_exptl_absorpt_process_details sadabs
_exptl_crystal_colour red
_exptl_crystal_density_diffrn 1.156
_exptl_crystal_description block
_exptl_crystal_F_000 1176
_exptl_crystal_size_max 0.260
_exptl_crystal_size_mid 0.120
_exptl_crystal_size_min 0.090
_refine_diff_density_max 0.431
_refine_diff_density_min -0.357
_refine_diff_density_rms 0.054
_refine_ls_extinction_method none
_refine_ls_goodness_of_fit_ref 1.017
_refine_ls_hydrogen_treatment constr
_refine_ls_matrix_type full
_refine_ls_number_parameters 341
_refine_ls_number_reflns 9537
_refine_ls_number_restraints 0
_refine_ls_restrained_S_all 1.017
_refine_ls_R_factor_all 0.0681
_refine_ls_R_factor_gt 0.0440
_refine_ls_shift/su_max 0.000
_refine_ls_shift/su_mean 0.000
_refine_ls_structure_factor_coef Fsqd
_refine_ls_weighting_details 'w=1/[\s^2^(Fo^2^)+(0.0675P)^2^+0.6912P] where P=(Fo^2^+2Fc^2^)/3'
_refine_ls_weighting_scheme calc
_refine_ls_wR_factor_gt 0.1152
_refine_ls_wR_factor_ref 0.1297
_reflns_Friedel_coverage 0.000
_reflns_number_gt 6988
_reflns_number_total 9537
_reflns_threshold_expression 'I > 2\s(I)'
_cod_data_source_file ja8b05377_si_001.cif
_cod_data_source_block tidinss10
_cod_original_cell_volume 3111.9(7)
_cod_original_sg_symbol_H-M 'P 21/n'
_cod_database_code 4132655
_shelx_shelxl_version_number 2014/7
_shelx_space_group_comment
; 
The symmetry employed for this shelxl refinement is uniquely defined 
by the following loop, which should always be used as a source of 
symmetry information in preference to the above space-group names. 
They are only intended as comments. 
;
_shelx_estimated_absorpt_t_min 0.918
_shelx_estimated_absorpt_t_max 0.970

loop_
_space_group_symop_operation_xyz
'x, y, z'
'-x+1/2, y+1/2, -z+1/2'
'-x, -y, -z'
'x-1/2, -y-1/2, z-1/2'

loop_
_atom_site_label
_atom_site_type_symbol
_atom_site_fract_x
_atom_site_fract_y
_atom_site_fract_z
_atom_site_U_iso_or_equiv
_atom_site_adp_type
_atom_site_occupancy
_atom_site_site_symmetry_order
_atom_site_calc_flag
_atom_site_refinement_flags_posn
_atom_site_refinement_flags_adp
Ti1 Ti 0.50633(2) 0.41015(2) 0.21013(2) 0.02252(7) Uani 1 1 d . .
Si1 Si 0.48848(3) 0.19167(4) 0.11448(3) 0.03568(12) Uani 1 1 d . .
N1 N 0.48626(9) 0.22587(12) 0.20372(7) 0.0304(3) Uani 1 1 d . .
N2 N 0.54654(8) 0.47511(12) 0.30907(7) 0.0277(3) Uani 1 1 d . .
N3 N 0.32746(9) 0.56467(13) 0.20760(8) 0.0336(3) Uani 1 1 d . .
C1 C 0.48152(14) 0.69548(17) 0.30376(11) 0.0458(4) Uani 1 1 d . .
H52A H 0.4257 0.7377 0.2867 0.069 Uiso 1 1 calc R U
H52B H 0.5144 0.7159 0.2708 0.069 Uiso 1 1 calc R U
H52C H 0.5134 0.7231 0.3538 0.069 Uiso 1 1 calc R U
C2 C 0.42329(13) 0.52035(19) 0.36174(10) 0.0419(4) Uani 1 1 d . .
H53A H 0.3646 0.5536 0.3457 0.063 Uiso 1 1 calc R U
H53B H 0.4560 0.5572 0.4092 0.063 Uiso 1 1 calc R U
H53C H 0.4214 0.4297 0.3669 0.063 Uiso 1 1 calc R U
C3 C 0.46740(10) 0.55288(14) 0.30360(8) 0.0290(3) Uani 1 1 d . .
C4 C 0.40241(10) 0.51538(14) 0.22415(8) 0.0267(3) Uani 1 1 d . .
C5 C 0.25811(11) 0.54389(18) 0.14122(9) 0.0374(4) Uani 1 1 d . .
C11 C 0.46158(10) 0.45685(16) 0.07734(8) 0.0314(3) Uani 1 1 d . .
C12 C 0.37009(12) 0.4542(2) 0.02543(10) 0.0463(5) Uani 1 1 d . .
H12A H 0.3365 0.3945 0.0435 0.069 Uiso 1 1 calc R U
H12B H 0.3698 0.4290 -0.0237 0.069 Uiso 1 1 calc R U
H12C H 0.3447 0.5372 0.0229 0.069 Uiso 1 1 calc R U
C13 C 0.50554(12) 0.56740(16) 0.11167(9) 0.0354(4) Uani 1 1 d . .
C14 C 0.46923(17) 0.69823(18) 0.09871(13) 0.0570(6) Uani 1 1 d . .
H14A H 0.4069 0.6952 0.0883 0.085 Uiso 1 1 calc R U
H14B H 0.4819 0.7352 0.0567 0.085 Uiso 1 1 calc R U
H14C H 0.4954 0.7489 0.1427 0.085 Uiso 1 1 calc R U
C15 C 0.59236(11) 0.53581(16) 0.15083(9) 0.0354(4) Uani 1 1 d . .
C16 C 0.66290(16) 0.6302(2) 0.18518(12) 0.0573(6) Uani 1 1 d . .
H16A H 0.7131 0.5874 0.2185 0.086 Uiso 1 1 calc R U
H16B H 0.6419 0.6919 0.2129 0.086 Uiso 1 1 calc R U
H16C H 0.6792 0.6720 0.1463 0.086 Uiso 1 1 calc R U
C17 C 0.60289(10) 0.40532(16) 0.14253(9) 0.0312(3) Uani 1 1 d . .
C18 C 0.68787(12) 0.3360(2) 0.16851(12) 0.0507(5) Uani 1 1 d . .
H18A H 0.6824 0.2633 0.1975 0.076 Uiso 1 1 calc R U
H18B H 0.7327 0.3913 0.1991 0.076 Uiso 1 1 calc R U
H18C H 0.7034 0.3087 0.1258 0.076 Uiso 1 1 calc R U
C19 C 0.52063(10) 0.35387(15) 0.09685(8) 0.0296(3) Uani 1 1 d . .
C21 C 0.56833(18) 0.0698(2) 0.10662(15) 0.0619(6) Uani 1 1 d . .
H21A H 0.5788 0.0795 0.0594 0.093 Uiso 1 1 calc R U
H21B H 0.5451 -0.0134 0.1093 0.093 Uiso 1 1 calc R U
H21C H 0.6225 0.0803 0.1470 0.093 Uiso 1 1 calc R U
C22 C 0.38273(16) 0.1413(2) 0.04558(13) 0.0626(6) Uani 1 1 d . .
H22A H 0.3833 0.1583 -0.0044 0.094 Uiso 1 1 calc R U
H22B H 0.3356 0.1876 0.0544 0.094 Uiso 1 1 calc R U
H22C H 0.3745 0.0520 0.0511 0.094 Uiso 1 1 calc R U
C31 C 0.47815(13) 0.12632(16) 0.25682(11) 0.0409(4) Uani 1 1 d . .
C32 C 0.45172(16) 0.18438(19) 0.31971(12) 0.0519(5) Uani 1 1 d . .
H32A H 0.4496 0.1194 0.3549 0.078 Uiso 1 1 calc R U
H32B H 0.3949 0.2229 0.2994 0.078 Uiso 1 1 calc R U
H32C H 0.4938 0.2478 0.3448 0.078 Uiso 1 1 calc R U
C33 C 0.40887(17) 0.02928(19) 0.21673(14) 0.0624(6) Uani 1 1 d . .
H33A H 0.4006 -0.0299 0.2527 0.094 Uiso 1 1 calc R U
H33B H 0.4277 -0.0156 0.1802 0.094 Uiso 1 1 calc R U
H33C H 0.3546 0.0720 0.1919 0.094 Uiso 1 1 calc R U
C34 C 0.56505(17) 0.0583(2) 0.29004(13) 0.0609(6) Uani 1 1 d . .
H34A H 0.5598 -0.0042 0.3255 0.091 Uiso 1 1 calc R U
H34B H 0.6096 0.1187 0.3150 0.091 Uiso 1 1 calc R U
H34C H 0.5808 0.0173 0.2506 0.091 Uiso 1 1 calc R U
C41 C 0.62693(11) 0.47566(19) 0.37428(9) 0.0394(4) Uani 1 1 d . .
C42 C 0.68922(17) 0.3872(3) 0.35507(16) 0.0897(11) Uani 1 1 d . .
H42A H 0.7442 0.3868 0.3952 0.135 Uiso 1 1 calc R U
H42B H 0.6983 0.4150 0.3095 0.135 Uiso 1 1 calc R U
H42C H 0.6651 0.3029 0.3482 0.135 Uiso 1 1 calc R U
C43 C 0.67253(17) 0.6036(3) 0.38808(16) 0.0756(8) Uani 1 1 d . .
H43A H 0.7310 0.5936 0.4224 0.113 Uiso 1 1 calc R U
H43B H 0.6404 0.6610 0.4091 0.113 Uiso 1 1 calc R U
H43C H 0.6751 0.6373 0.3414 0.113 Uiso 1 1 calc R U
C44 C 0.61396(18) 0.4351(4) 0.44626(14) 0.1030(13) Uani 1 1 d . .
H44A H 0.6700 0.4222 0.4839 0.155 Uiso 1 1 calc R U
H44B H 0.5812 0.3572 0.4383 0.155 Uiso 1 1 calc R U
H44C H 0.5823 0.4998 0.4627 0.155 Uiso 1 1 calc R U
C63 C 0.22285(12) 0.6495(2) 0.09669(11) 0.0489(5) Uani 1 1 d . .
C64 C 0.25835(16) 0.7791(2) 0.11745(14) 0.0627(6) Uani 1 1 d . .
H64A H 0.2970 0.7791 0.1685 0.094 Uiso 1 1 calc R U
H64B H 0.2109 0.8371 0.1126 0.094 Uiso 1 1 calc R U
H64C H 0.2902 0.8050 0.0847 0.094 Uiso 1 1 calc R U
C65 C 0.15206(16) 0.6300(3) 0.03277(13) 0.0736(8) Uani 1 1 d . .
H65A H 0.1292 0.6988 0.0015 0.088 Uiso 1 1 calc R U
C66 C 0.11517(17) 0.5160(4) 0.01406(14) 0.0857(10) Uani 1 1 d . .
H66A H 0.0679 0.5060 -0.0298 0.103 Uiso 1 1 calc R U
C67 C 0.14709(16) 0.4142(3) 0.05953(15) 0.0728(8) Uani 1 1 d . .
H67A H 0.1202 0.3354 0.0469 0.087 Uiso 1 1 calc R U
C68 C 0.21872(12) 0.4259(2) 0.12400(12) 0.0493(5) Uani 1 1 d . .
C69 C 0.25135(15) 0.3146(2) 0.17363(17) 0.0677(7) Uani 1 1 d . .
H69A H 0.2571 0.3370 0.2245 0.101 Uiso 1 1 calc R U
H69B H 0.3074 0.2893 0.1708 0.101 Uiso 1 1 calc R U
H69C H 0.2106 0.2456 0.1577 0.101 Uiso 1 1 calc R U

loop_
_atom_site_aniso_label
_atom_site_aniso_U_11
_atom_site_aniso_U_22
_atom_site_aniso_U_33
_atom_site_aniso_U_23
_atom_site_aniso_U_13
_atom_site_aniso_U_12
Ti1 0.02507(13) 0.02129(12) 0.02210(12) -0.00135(9) 0.00889(9) -0.00059(9)
Si1 0.0420(3) 0.0295(2) 0.0363(2) -0.01069(18) 0.0137(2) -0.00360(18)
N1 0.0366(7) 0.0236(6) 0.0324(7) -0.0006(5) 0.0132(5) -0.0006(5)
N2 0.0286(6) 0.0300(6) 0.0234(6) -0.0014(5) 0.0071(5) -0.0002(5)
N3 0.0314(7) 0.0360(7) 0.0352(7) 0.0007(6) 0.0131(6) 0.0052(5)
C1 0.0544(11) 0.0285(8) 0.0515(11) -0.0077(7) 0.0130(9) -0.0019(8)
C2 0.0490(10) 0.0480(10) 0.0350(9) 0.0000(8) 0.0223(8) 0.0075(8)
C3 0.0343(8) 0.0255(7) 0.0282(7) -0.0028(6) 0.0112(6) 0.0008(6)
C4 0.0301(7) 0.0238(7) 0.0284(7) 0.0034(5) 0.0126(6) -0.0001(6)
C5 0.0281(8) 0.0542(11) 0.0333(8) -0.0007(7) 0.0148(6) 0.0046(7)
C11 0.0336(8) 0.0401(9) 0.0239(7) 0.0035(6) 0.0141(6) 0.0031(6)
C12 0.0368(9) 0.0722(13) 0.0290(8) 0.0071(8) 0.0093(7) 0.0100(9)
C13 0.0501(10) 0.0318(8) 0.0327(8) 0.0053(6) 0.0252(7) 0.0031(7)
C14 0.0925(17) 0.0346(10) 0.0572(12) 0.0137(9) 0.0428(12) 0.0139(10)
C15 0.0415(9) 0.0387(9) 0.0321(8) -0.0033(7) 0.0203(7) -0.0109(7)
C16 0.0694(14) 0.0580(13) 0.0514(12) -0.0131(10) 0.0291(11) -0.0342(11)
C17 0.0273(7) 0.0391(8) 0.0297(7) -0.0025(6) 0.0129(6) -0.0015(6)
C18 0.0327(9) 0.0690(14) 0.0508(11) -0.0044(10) 0.0142(8) 0.0083(9)
C19 0.0310(7) 0.0347(8) 0.0253(7) -0.0038(6) 0.0120(6) 0.0010(6)
C21 0.0825(17) 0.0401(11) 0.0751(16) -0.0120(10) 0.0419(14) 0.0089(11)
C22 0.0643(14) 0.0632(14) 0.0528(12) -0.0195(11) 0.0088(11) -0.0271(12)
C31 0.0560(11) 0.0237(7) 0.0465(10) 0.0052(7) 0.0214(9) 0.0003(7)
C32 0.0773(15) 0.0361(10) 0.0545(12) 0.0107(8) 0.0380(11) 0.0005(9)
C33 0.0832(17) 0.0309(10) 0.0750(16) 0.0017(10) 0.0283(13) -0.0173(10)
C34 0.0765(16) 0.0475(12) 0.0591(13) 0.0183(10) 0.0226(12) 0.0209(11)
C41 0.0345(8) 0.0530(11) 0.0256(7) -0.0045(7) 0.0026(6) -0.0001(8)
C42 0.0516(14) 0.112(2) 0.0748(17) -0.0418(16) -0.0217(12) 0.0351(15)
C43 0.0560(14) 0.0792(18) 0.0707(16) -0.0144(13) -0.0082(12) -0.0219(13)
C44 0.0553(15) 0.198(4) 0.0412(13) 0.0495(18) -0.0040(11) -0.0169(19)
C63 0.0359(9) 0.0745(14) 0.0392(9) 0.0113(9) 0.0162(8) 0.0127(9)
C64 0.0640(14) 0.0594(14) 0.0697(15) 0.0230(12) 0.0283(12) 0.0250(11)
C65 0.0475(13) 0.128(3) 0.0419(12) 0.0229(14) 0.0095(10) 0.0155(15)
C66 0.0460(13) 0.162(3) 0.0415(12) -0.0070(17) 0.0040(10) -0.0125(18)
C67 0.0445(12) 0.111(2) 0.0653(16) -0.0316(16) 0.0210(11) -0.0251(13)
C68 0.0335(9) 0.0654(13) 0.0548(12) -0.0117(10) 0.0222(8) -0.0096(9)
C69 0.0505(13) 0.0527(13) 0.106(2) -0.0023(13) 0.0339(13) -0.0169(10)

loop_
_atom_type_symbol
_atom_type_description
_atom_type_scat_dispersion_real
_atom_type_scat_dispersion_imag
_atom_type_scat_source
C C 0.0033 0.0016 'International Tables Vol C Tables 4.2.6.8 and 6.1.1.4'
H H 0.0000 0.0000 'International Tables Vol C Tables 4.2.6.8 and 6.1.1.4'
N N 0.0061 0.0033 'International Tables Vol C Tables 4.2.6.8 and 6.1.1.4'
Si Si 0.0817 0.0704 'International Tables Vol C Tables 4.2.6.8 and 6.1.1.4'
Ti Ti 0.2776 0.4457 'International Tables Vol C Tables 4.2.6.8 and 6.1.1.4'

loop_
_geom_angle_atom_site_label_1
_geom_angle_atom_site_label_2
_geom_angle_atom_site_label_3
_geom_angle
N2 Ti1 N1 114.53(6)
N2 Ti1 C4 73.62(6)
N1 Ti1 C4 114.06(6)
N2 Ti1 C19 154.52(6)
N1 Ti1 C19 75.63(6)
C4 Ti1 C19 125.33(6)
N2 Ti1 C17 118.24(6)
N1 Ti1 C17 94.10(6)
C4 Ti1 C17 142.23(6)
C19 Ti1 C17 36.28(5)
N2 Ti1 C11 146.84(6)
N1 Ti1 C11 98.60(6)
C4 Ti1 C11 92.24(5)
C19 Ti1 C11 34.74(5)
C17 Ti1 C11 57.56(5)
N2 Ti1 C15 100.94(6)
N1 Ti1 C15 128.03(6)
C4 Ti1 C15 111.57(6)
C19 Ti1 C15 58.07(6)
C17 Ti1 C15 34.21(6)
C11 Ti1 C15 55.88(6)
N2 Ti1 C13 114.25(6)
N1 Ti1 C13 130.72(6)
C4 Ti1 C13 85.98(6)
C19 Ti1 C13 57.10(6)
C17 Ti1 C13 56.27(6)
C11 Ti1 C13 33.35(6)
C15 Ti1 C13 32.95(6)
N2 Ti1 C3 35.65(5)
N1 Ti1 C3 123.65(5)
C4 Ti1 C3 38.15(5)
C19 Ti1 C3 156.48(5)
C17 Ti1 C3 139.11(5)
C11 Ti1 C3 122.48(5)
C15 Ti1 C3 107.49(5)
C13 Ti1 C3 100.31(5)
N2 Ti1 Si1 146.97(4)
N1 Ti1 Si1 35.97(4)
C4 Ti1 Si1 125.40(4)
C19 Ti1 Si1 39.85(4)
C17 Ti1 Si1 65.57(4)
C11 Ti1 Si1 65.17(4)
C15 Ti1 Si1 96.01(4)
C13 Ti1 Si1 95.25(4)
C3 Ti1 Si1 155.30(4)
N1 Si1 C19 94.41(7)
N1 Si1 C22 115.80(10)
C19 Si1 C22 112.79(10)
N1 Si1 C21 116.99(10)
C19 Si1 C21 112.51(10)
C22 Si1 C21 104.53(12)
N1 Si1 Ti1 41.87(4)
C19 Si1 Ti1 52.80(5)
C22 Si1 Ti1 123.32(9)
C21 Si1 Ti1 132.12(9)
C31 N1 Si1 122.76(11)
C31 N1 Ti1 134.88(11)
Si1 N1 Ti1 102.16(7)
C41 N2 C3 124.04(12)
C41 N2 Ti1 138.85(11)
C3 N2 Ti1 96.75(8)
C4 N3 C5 125.66(14)
N2 C3 C1 114.74(14)
N2 C3 C2 114.48(13)
C1 C3 C2 108.98(14)
N2 C3 C4 102.70(11)
C1 C3 C4 107.67(13)
C2 C3 C4 107.66(13)
N2 C3 Ti1 47.60(6)
C1 C3 Ti1 121.06(11)
C2 C3 Ti1 129.83(11)
C4 C3 Ti1 55.38(7)
N3 C4 C3 115.01(13)
N3 C4 Ti1 158.44(12)
C3 C4 Ti1 86.47(9)
C68 C5 N3 121.54(17)
C68 C5 C63 120.45(18)
N3 C5 C63 117.60(18)
C13 C11 C19 108.62(14)
C13 C11 C12 124.35(16)
C19 C11 C12 126.90(16)
C13 C11 Ti1 75.89(9)
C19 C11 Ti1 67.91(8)
C12 C11 Ti1 125.30(11)
C15 C13 C11 108.40(15)
C15 C13 C14 125.64(18)
C11 C13 C14 125.37(18)
C15 C13 Ti1 71.62(9)
C11 C13 Ti1 70.76(9)
C14 C13 Ti1 130.38(12)
C13 C15 C17 108.20(14)
C13 C15 C16 124.36(18)
C17 C15 C16 126.86(18)
C13 C15 Ti1 75.42(9)
C17 C15 Ti1 67.97(9)
C16 C15 Ti1 129.19(12)
C15 C17 C19 108.43(14)
C15 C17 C18 125.22(16)
C19 C17 C18 125.91(16)
C15 C17 Ti1 77.82(9)
C19 C17 Ti1 71.36(8)
C18 C17 Ti1 122.90(12)
C11 C19 C17 106.32(14)
C11 C19 Si1 123.56(12)
C17 C19 Si1 120.09(12)
C11 C19 Ti1 77.35(9)
C17 C19 Ti1 72.36(8)
Si1 C19 Ti1 87.35(6)
N1 C31 C32 110.50(14)
N1 C31 C34 109.90(16)
C32 C31 C34 109.00(18)
N1 C31 C33 110.58(16)
C32 C31 C33 108.20(17)
C34 C31 C33 108.61(17)
N2 C41 C42 106.00(14)
N2 C41 C44 114.23(16)
C42 C41 C44 110.0(2)
N2 C41 C43 113.23(17)
C42 C41 C43 105.6(2)
C44 C41 C43 107.5(2)
C65 C63 C5 117.7(2)
C65 C63 C64 120.5(2)
C5 C63 C64 121.81(18)
C66 C65 C63 122.4(3)
C65 C66 C67 119.7(2)
C66 C67 C68 121.2(3)
C67 C68 C5 118.3(2)
C67 C68 C69 120.4(2)
C5 C68 C69 121.24(19)

loop_
_geom_bond_atom_site_label_1
_geom_bond_atom_site_label_2
_geom_bond_distance
Ti1 N2 1.9084(13)
Ti1 N1 1.9840(14)
Ti1 C4 2.1160(15)
Ti1 C19 2.3168(15)
Ti1 C17 2.3302(15)
Ti1 C11 2.4396(15)
Ti1 C15 2.4572(16)
Ti1 C13 2.5059(16)
Ti1 C3 2.5663(15)
Ti1 Si1 2.9056(6)
Si1 N1 1.7457(14)
Si1 C19 1.8640(17)
Si1 C22 1.872(2)
Si1 C21 1.876(2)
N1 C31 1.497(2)
N2 C41 1.483(2)
N2 C3 1.506(2)
N3 C4 1.270(2)
N3 C5 1.412(2)
C1 C3 1.534(2)
C2 C3 1.539(2)
C3 C4 1.588(2)
C5 C68 1.398(3)
C5 C63 1.412(3)
C11 C13 1.420(2)
C11 C19 1.425(2)
C11 C12 1.497(2)
C13 C15 1.408(3)
C13 C14 1.501(2)
C15 C17 1.413(2)
C15 C16 1.506(2)
C17 C19 1.447(2)
C17 C18 1.503(2)
C31 C32 1.525(3)
C31 C34 1.531(3)
C31 C33 1.537(3)
C41 C42 1.512(3)
C41 C44 1.513(3)
C41 C43 1.531(3)
C63 C65 1.393(3)
C63 C64 1.497(3)
C65 C66 1.349(5)
C66 C67 1.377(5)
C67 C68 1.397(3)
C68 C69 1.499(3)

loop_
_geom_torsion_atom_site_label_1
_geom_torsion_atom_site_label_2
_geom_torsion_atom_site_label_3
_geom_torsion_atom_site_label_4
_geom_torsion
C19 Si1 N1 C31 -169.61(13)
C22 Si1 N1 C31 72.44(16)
C21 Si1 N1 C31 -51.55(17)
Ti1 Si1 N1 C31 -175.56(17)
C19 Si1 N1 Ti1 5.95(7)
C22 Si1 N1 Ti1 -112.00(11)
C21 Si1 N1 Ti1 124.01(10)
C41 N2 C3 C1 63.9(2)
Ti1 N2 C3 C1 -110.39(13)
C41 N2 C3 C2 -63.2(2)
Ti1 N2 C3 C2 122.50(12)
C41 N2 C3 C4 -179.59(14)
Ti1 N2 C3 C4 6.13(11)
C41 N2 C3 Ti1 174.28(17)
C5 N3 C4 C3 -178.58(15)
C5 N3 C4 Ti1 6.8(4)
N2 C3 C4 N3 176.46(13)
C1 C3 C4 N3 -62.06(18)
C2 C3 C4 N3 55.30(18)
Ti1 C3 C4 N3 -178.04(15)
N2 C3 C4 Ti1 -5.50(10)
C1 C3 C4 Ti1 115.97(12)
C2 C3 C4 Ti1 -126.66(11)
C4 N3 C5 C68 65.6(2)
C4 N3 C5 C63 -121.70(19)
C19 C11 C13 C15 1.69(17)
C12 C11 C13 C15 -174.54(14)
Ti1 C11 C13 C15 62.10(11)
C19 C11 C13 C14 173.18(16)
C12 C11 C13 C14 -3.1(3)
Ti1 C11 C13 C14 -126.42(16)
C19 C11 C13 Ti1 -60.41(10)
C12 C11 C13 Ti1 123.36(15)
C11 C13 C15 C17 -1.12(17)
C14 C13 C15 C17 -172.58(16)
Ti1 C13 C15 C17 60.42(11)
C11 C13 C15 C16 170.64(15)
C14 C13 C15 C16 -0.8(3)
Ti1 C13 C15 C16 -127.81(16)
C11 C13 C15 Ti1 -61.55(11)
C14 C13 C15 Ti1 126.99(17)
C13 C15 C17 C19 0.14(17)
C16 C15 C17 C19 -171.36(16)
Ti1 C15 C17 C19 65.38(10)
C13 C15 C17 C18 172.90(16)
C16 C15 C17 C18 1.4(3)
Ti1 C15 C17 C18 -121.87(17)
C13 C15 C17 Ti1 -65.24(11)
C16 C15 C17 Ti1 123.26(17)
C13 C11 C19 C17 -1.57(17)
C12 C11 C19 C17 174.54(15)
Ti1 C11 C19 C17 -67.09(10)
C13 C11 C19 Si1 143.64(12)
C12 C11 C19 Si1 -40.2(2)
Ti1 C11 C19 Si1 78.12(10)
C13 C11 C19 Ti1 65.52(11)
C12 C11 C19 Ti1 -118.37(15)
C15 C17 C19 C11 0.88(17)
C18 C17 C19 C11 -171.81(16)
Ti1 C17 C19 C11 70.57(10)
C15 C17 C19 Si1 -145.78(12)
C18 C17 C19 Si1 41.5(2)
Ti1 C17 C19 Si1 -76.09(10)
C15 C17 C19 Ti1 -69.69(11)
C18 C17 C19 Ti1 117.62(17)
N1 Si1 C19 C11 -77.90(13)
C22 Si1 C19 C11 42.50(16)
C21 Si1 C19 C11 160.45(14)
Ti1 Si1 C19 C11 -72.91(12)
N1 Si1 C19 C17 62.84(13)
C22 Si1 C19 C17 -176.77(13)
C21 Si1 C19 C17 -58.81(16)
Ti1 Si1 C19 C17 67.83(11)
N1 Si1 C19 Ti1 -4.99(6)
C22 Si1 C19 Ti1 115.40(10)
C21 Si1 C19 Ti1 -126.64(10)
Si1 N1 C31 C32 -163.50(14)
Ti1 N1 C31 C32 22.6(2)
Si1 N1 C31 C34 76.17(19)
Ti1 N1 C31 C34 -97.69(19)
Si1 N1 C31 C33 -43.7(2)
Ti1 N1 C31 C33 142.41(16)
C3 N2 C41 C42 -178.7(2)
Ti1 N2 C41 C42 -7.4(3)
C3 N2 C41 C44 60.1(3)
Ti1 N2 C41 C44 -128.6(2)
C3 N2 C41 C43 -63.4(2)
Ti1 N2 C41 C43 107.9(2)
C68 C5 C63 C65 -4.6(3)
N3 C5 C63 C65 -177.36(17)
C68 C5 C63 C64 174.20(18)
N3 C5 C63 C64 1.4(3)
C5 C63 C65 C66 2.3(3)
C64 C63 C65 C66 -176.5(2)
C63 C65 C66 C67 0.8(4)
C65 C66 C67 C68 -1.7(4)
C66 C67 C68 C5 -0.5(3)
C66 C67 C68 C69 178.7(2)
N3 C5 C68 C67 176.21(18)
C63 C5 C68 C67 3.7(3)
N3 C5 C68 C69 -3.0(3)
C63 C5 C68 C69 -175.54(18)
